data_4117488
loop_
_publ_author_name
'Ann Christin Jahnke'
'Kevin Pr\"opper'
'Catherine Bronner'
'J\"org Teichgr\"aber'
'Sebastian Dechert'
'Michael John'
'Oliver S. Wenger'
'Franc Meyer'

_publ_contact_author_address
; Institut f\"ur Anorganische Chemie
  Georg August Universit\"at G\"ottingen
  Tammannstra\&se 4
  D-37077 G\"ottingen
  Germany
;
_publ_contact_author_email franc.meyer@chemie.uni-goettingen.de
_publ_contact_author_fax 49(551)393063
_publ_contact_author_name 'Prof. Dr. Franc Meyer'
_publ_contact_author_phone 49(551)393012
_publ_section_title
;
 A New Dimension in Cyclic Coinage Metal Pyrazolates: Decoration with a
 Second Ring of Coinage Metals Supported by Inter-ring Metallophilic
 Interactions
;
_journal_name_full 'Journal of the American Chemical Society'
_journal_page_first 2938
_journal_page_last 2941
_journal_paper_doi 10.1021/ja211549e
_journal_volume 134
_journal_year 2012
_chemical_formula_moiety 'C92 H76 Ag4 Au4 N8 S8 4+, 4(C H2 Cl2), 4(B F4 -)'
_chemical_formula_sum 'C96 H84 Ag4 Au4 B4 Cl8 F16 N8 S8'
_chemical_formula_weight 3456.38
_chemical_name_systematic
;
 ?
;
_space_group_IT_number 15
_symmetry_cell_setting monoclinic
_symmetry_space_group_name_Hall '-C 2yc'
_symmetry_space_group_name_H-M 'C 1 2/c 1'
_atom_sites_solution_hydrogens geom
_atom_sites_solution_primary direct
_atom_sites_solution_secondary difmap
_audit_creation_method SHELXL-97
_cell_angle_alpha 90.00
_cell_angle_beta 118.0780(10)
_cell_angle_gamma 90.00
_cell_formula_units_Z 4
_cell_length_a 31.0857(5)
_cell_length_b 13.3190(3)
_cell_length_c 29.7191(5)
_cell_measurement_reflns_used 62231
_cell_measurement_temperature 133(2)
_cell_measurement_theta_max 25.66
_cell_measurement_theta_min 1.48
_cell_volume 10856.5(4)
_computing_cell_refinement 'X-AREA (Stoe & Cie, 2002)'
_computing_data_collection 'X-AREA (Stoe & Cie, 2002)'
_computing_data_reduction 'X-AREA (Stoe & Cie, 2002)'
_computing_molecular_graphics 'DIAMOND (Brandenburg, 2001)'
_computing_publication_material 'SHELXL-97 (Sheldrick, 1997)'
_computing_structure_refinement 'SHELXL-97 (Sheldrick, 1997)'
_computing_structure_solution 'SHELXS-97 (Sheldrick, 1990)'
_diffrn_ambient_temperature 133(2)
_diffrn_measured_fraction_theta_full 0.994
_diffrn_measured_fraction_theta_max 0.994
_diffrn_measurement_device_type 'Stoe IPDS II'
_diffrn_measurement_method \w
_diffrn_radiation_monochromator graphite
_diffrn_radiation_source 'fine-focus sealed tube'
_diffrn_radiation_type MoK\a
_diffrn_radiation_wavelength 0.71073
_diffrn_reflns_av_R_equivalents 0.0574
_diffrn_reflns_av_sigmaI/netI 0.0279
_diffrn_reflns_limit_h_max 37
_diffrn_reflns_limit_h_min -37
_diffrn_reflns_limit_k_max 16
_diffrn_reflns_limit_k_min -16
_diffrn_reflns_limit_l_max 34
_diffrn_reflns_limit_l_min -36
_diffrn_reflns_number 62231
_diffrn_reflns_theta_full 25.66
_diffrn_reflns_theta_max 25.66
_diffrn_reflns_theta_min 1.48
_exptl_absorpt_coefficient_mu 6.517
_exptl_absorpt_correction_T_max 0.4344
_exptl_absorpt_correction_T_min 0.1558
_exptl_absorpt_correction_type numerical
_exptl_absorpt_process_details 'X-RED (Stoe & Cie, 2002)'
_exptl_crystal_colour colorless
_exptl_crystal_density_diffrn 2.115
_exptl_crystal_description block
_exptl_crystal_F_000 6592
_exptl_crystal_size_max 0.37
_exptl_crystal_size_mid 0.32
_exptl_crystal_size_min 0.18
_refine_diff_density_max 1.036
_refine_diff_density_min -1.621
_refine_diff_density_rms 0.140
_refine_ls_extinction_method none
_refine_ls_goodness_of_fit_ref 1.168
_refine_ls_hydrogen_treatment constr
_refine_ls_matrix_type full
_refine_ls_number_parameters 667
_refine_ls_number_reflns 10229
_refine_ls_number_restraints 0
_refine_ls_restrained_S_all 1.168
_refine_ls_R_factor_all 0.0381
_refine_ls_R_factor_gt 0.0356
_refine_ls_shift/su_max 0.002
_refine_ls_shift/su_mean 0.000
_refine_ls_structure_factor_coef Fsqd
_refine_ls_weighting_details 'calc w=1/[\s^2^(Fo^2^)+(0.0263P)^2^+156.2967P] where P=(Fo^2^+2Fc^2^)/3'
_refine_ls_weighting_scheme calc
_refine_ls_wR_factor_gt 0.0889
_refine_ls_wR_factor_ref 0.0901
_reflns_number_gt 9634
_reflns_number_total 10229
_reflns_threshold_expression >2sigma(I)
_cod_data_source_file ja211549e_si_002_4.cif
_cod_data_source_block aj13-3c
_cod_original_cell_volume 10856.4(4)
_cod_original_sg_symbol_H-M 'C 2/c'
_cod_database_code 4117488

loop_
_symmetry_equiv_pos_as_xyz
'x, y, z'
'-x, y, -z+1/2'
'x+1/2, y+1/2, z'
'-x+1/2, y+1/2, -z+1/2'
'-x, -y, -z'
'x, -y, z-1/2'
'-x+1/2, -y+1/2, -z'
'x+1/2, -y+1/2, z-1/2'

loop_
_atom_site_label
_atom_site_type_symbol
_atom_site_fract_x
_atom_site_fract_y
_atom_site_fract_z
_atom_site_U_iso_or_equiv
_atom_site_adp_type
_atom_site_occupancy
_atom_site_symmetry_multiplicity
_atom_site_calc_flag
_atom_site_refinement_flags
Au1 Au 0.497601(9) 0.604341(16) 0.673226(8) 0.02270(7) Uani 1 1 d .
Au2 Au 0.577267(9) 0.610182(16) 0.782888(9) 0.02335(7) Uani 1 1 d .
Ag1 Ag 0.46859(2) 0.59873(3) 0.566647(19) 0.03320(12) Uani 1 1 d .
Ag2 Ag 0.681090(19) 0.62099(4) 0.83841(2) 0.03456(12) Uani 1 1 d .
S1 S 0.49538(6) 0.42498(11) 0.57076(6) 0.0293(3) Uani 1 1 d .
S2 S 0.69748(6) 0.44646(13) 0.82875(6) 0.0318(3) Uani 1 1 d .
S11 S 0.44732(6) 0.77575(11) 0.54539(6) 0.0264(3) Uani 1 1 d .
S12 S 0.31081(6) 0.80008(12) 0.65077(7) 0.0342(4) Uani 1 1 d .
N1 N 0.54015(19) 0.4819(4) 0.69589(18) 0.0241(10) Uani 1 1 d .
N2 N 0.5774(2) 0.4870(4) 0.74461(19) 0.0260(11) Uani 1 1 d .
N11 N 0.45686(19) 0.7284(4) 0.6587(2) 0.0251(11) Uani 1 1 d .
N12 N 0.4271(2) 0.7334(4) 0.68093(19) 0.0245(11) Uani 1 1 d .
C1 C 0.5782(3) 0.3346(4) 0.7149(2) 0.0272(13) Uani 1 1 d .
C2 C 0.5399(2) 0.3900(4) 0.6771(2) 0.0244(12) Uani 1 1 d .
C3 C 0.6004(2) 0.3983(4) 0.7565(2) 0.0258(13) Uani 1 1 d .
C4 C 0.5905(3) 0.2270(5) 0.7120(2) 0.0343(16) Uani 1 1 d .
C5 C 0.5555(4) 0.1522(5) 0.7009(3) 0.047(2) Uani 1 1 d .
H5 H 0.5238 0.1683 0.6938 0.080 Uiso 1 1 calc R
C6 C 0.5694(5) 0.0516(6) 0.7006(3) 0.066(3) Uani 1 1 d .
H6 H 0.5466 0.0008 0.6932 0.080 Uiso 1 1 calc R
C7 C 0.6155(5) 0.0273(7) 0.7109(3) 0.075(4) Uani 1 1 d .
H7 H 0.6240 -0.0395 0.7105 0.080 Uiso 1 1 calc R
C8 C 0.6489(5) 0.1005(7) 0.7218(4) 0.074(3) Uani 1 1 d .
H8 H 0.6806 0.0829 0.7294 0.080 Uiso 1 1 calc R
C9 C 0.6376(4) 0.2016(6) 0.7222(3) 0.055(2) Uani 1 1 d .
H9 H 0.6610 0.2510 0.7290 0.080 Uiso 1 1 calc R
C10 C 0.5022(3) 0.3557(5) 0.6265(2) 0.0292(13) Uani 1 1 d .
H10A H 0.4711 0.3566 0.6266 0.080 Uiso 1 1 calc R
H10B H 0.5092 0.2863 0.6224 0.080 Uiso 1 1 calc R
C11 C 0.5534(3) 0.4215(5) 0.5732(2) 0.0297(13) Uani 1 1 d .
C12 C 0.5672(3) 0.5014(5) 0.5536(3) 0.0391(16) Uani 1 1 d .
H12 H 0.5487 0.5600 0.5447 0.080 Uiso 1 1 calc R
C13 C 0.6081(3) 0.4956(7) 0.5468(3) 0.0474(19) Uani 1 1 d .
H13 H 0.6164 0.5488 0.5321 0.080 Uiso 1 1 calc R
C14 C 0.6366(3) 0.4108(7) 0.5620(3) 0.050(2) Uani 1 1 d .
H14 H 0.6643 0.4066 0.5576 0.080 Uiso 1 1 calc R
C15 C 0.6243(3) 0.3317(6) 0.5839(3) 0.050(2) Uani 1 1 d .
H15 H 0.6444 0.2756 0.5953 0.080 Uiso 1 1 calc R
C16 C 0.5823(3) 0.3353(5) 0.5888(3) 0.0414(17) Uani 1 1 d .
H16 H 0.5735 0.2811 0.6024 0.080 Uiso 1 1 calc R
C17 C 0.6411(3) 0.3760(5) 0.8088(2) 0.0311(14) Uani 1 1 d .
H17A H 0.6487 0.3050 0.8104 0.080 Uiso 1 1 calc R
H17B H 0.6293 0.3885 0.8333 0.080 Uiso 1 1 calc R
C18 C 0.7084(3) 0.4390(5) 0.7755(3) 0.0332(15) Uani 1 1 d .
C19 C 0.6852(3) 0.5032(6) 0.7340(3) 0.0431(18) Uani 1 1 d .
H19 H 0.6630 0.5506 0.7333 0.080 Uiso 1 1 calc R
C20 C 0.6956(3) 0.4959(7) 0.6936(3) 0.051(2) Uani 1 1 d .
H20 H 0.6803 0.5386 0.6657 0.080 Uiso 1 1 calc R
C21 C 0.7284(3) 0.4258(7) 0.6946(3) 0.051(2) Uani 1 1 d .
H21 H 0.7350 0.4214 0.6672 0.080 Uiso 1 1 calc R
C22 C 0.7518(3) 0.3617(6) 0.7356(3) 0.048(2) Uani 1 1 d .
H22 H 0.7740 0.3146 0.7359 0.080 Uiso 1 1 calc R
C23 C 0.7419(3) 0.3686(6) 0.7764(3) 0.0417(17) Uani 1 1 d .
H23 H 0.7576 0.3261 0.8043 0.080 Uiso 1 1 calc R
C31 C 0.4254(2) 0.8823(4) 0.6468(2) 0.0225(12) Uani 1 1 d .
C32 C 0.4559(2) 0.8182(4) 0.6377(2) 0.0232(12) Uani 1 1 d .
C33 C 0.4082(2) 0.8260(4) 0.6743(2) 0.0245(12) Uani 1 1 d .
C34 C 0.4134(2) 0.9894(4) 0.6312(2) 0.0255(13) Uani 1 1 d .
C35 C 0.4270(3) 1.0641(5) 0.6688(3) 0.0401(17) Uani 1 1 d .
H35 H 0.4443 1.0477 0.7032 0.080 Uiso 1 1 calc R
C36 C 0.4140(4) 1.1640(5) 0.6535(4) 0.053(2) Uani 1 1 d .
H36 H 0.4228 1.2139 0.6781 0.080 Uiso 1 1 calc R
C37 C 0.3890(3) 1.1891(5) 0.6034(4) 0.047(2) Uani 1 1 d .
H37 H 0.3807 1.2558 0.5942 0.080 Uiso 1 1 calc R
C38 C 0.3756(3) 1.1162(5) 0.5661(3) 0.0449(19) Uani 1 1 d .
H38 H 0.3582 1.1336 0.5318 0.080 Uiso 1 1 calc R
C39 C 0.3884(3) 1.0159(5) 0.5803(3) 0.0325(14) Uani 1 1 d .
H39 H 0.3802 0.9668 0.5553 0.080 Uiso 1 1 calc R
C40 C 0.4823(2) 0.8363(5) 0.6079(2) 0.0260(13) Uani 1 1 d .
H40A H 0.5149 0.8080 0.6255 0.080 Uiso 1 1 calc R
H40B H 0.4851 0.9078 0.6037 0.080 Uiso 1 1 calc R
C41 C 0.4761(2) 0.8229(5) 0.5103(2) 0.0269(13) Uani 1 1 d .
C42 C 0.4499(3) 0.8937(5) 0.4720(3) 0.0366(16) Uani 1 1 d .
H42 H 0.4203 0.9183 0.4680 0.080 Uiso 1 1 calc R
C43 C 0.4684(3) 0.9267(6) 0.4402(3) 0.0430(18) Uani 1 1 d .
H43 H 0.4510 0.9726 0.4143 0.080 Uiso 1 1 calc R
C44 C 0.5135(3) 0.8900(5) 0.4477(3) 0.0394(17) Uani 1 1 d .
H44 H 0.5260 0.9108 0.4262 0.080 Uiso 1 1 calc R
C45 C 0.5393(3) 0.8237(5) 0.4862(3) 0.0372(16) Uani 1 1 d .
H45 H 0.5697 0.8014 0.4914 0.080 Uiso 1 1 calc R
C46 C 0.5207(3) 0.7895(5) 0.5177(3) 0.0312(14) Uani 1 1 d .
H46 H 0.5384 0.7441 0.5436 0.080 Uiso 1 1 calc R
C47 C 0.3720(3) 0.8527(5) 0.6915(3) 0.0315(14) Uani 1 1 d .
H47A H 0.3695 0.9252 0.6921 0.080 Uiso 1 1 calc R
H47B H 0.3836 0.8286 0.7261 0.080 Uiso 1 1 calc R
C48 C 0.3005(3) 0.8301(5) 0.5886(3) 0.0334(15) Uani 1 1 d .
C49 C 0.2730(3) 0.9161(6) 0.5656(3) 0.0455(19) Uani 1 1 d .
H49 H 0.2608 0.9555 0.5828 0.080 Uiso 1 1 calc R
C50 C 0.2641(3) 0.9420(7) 0.5166(4) 0.056(2) Uani 1 1 d .
H50 H 0.2466 0.9998 0.5012 0.080 Uiso 1 1 calc R
C51 C 0.2814(3) 0.8817(7) 0.4910(3) 0.056(2) Uani 1 1 d .
H51 H 0.2744 0.8984 0.4579 0.080 Uiso 1 1 calc R
C52 C 0.3086(3) 0.7979(7) 0.5131(3) 0.048(2) Uani 1 1 d .
H52 H 0.3206 0.7592 0.4955 0.080 Uiso 1 1 calc R
C53 C 0.3183(3) 0.7706(5) 0.5628(3) 0.0352(15) Uani 1 1 d .
H53 H 0.3365 0.7133 0.5781 0.080 Uiso 1 1 calc R
B1 B 0.3648(3) 0.4876(6) 0.5712(3) 0.0372(18) Uani 1 1 d .
F11 F 0.33080(16) 0.5133(3) 0.58740(16) 0.0404(10) Uani 1 1 d .
F12 F 0.38049(17) 0.5760(3) 0.55743(18) 0.0460(11) Uani 1 1 d .
F13 F 0.40389(18) 0.4422(3) 0.6118(2) 0.0570(13) Uani 1 1 d .
F14 F 0.3440(2) 0.4236(4) 0.5304(2) 0.0658(15) Uani 1 1 d .
B2 B 0.6176(4) 0.7467(8) 0.6607(4) 0.050(2) Uani 1 1 d .
F21 F 0.5822(2) 0.6750(4) 0.6358(2) 0.0611(13) Uani 1 1 d .
F22 F 0.6330(3) 0.7447(6) 0.7120(2) 0.094(2) Uani 1 1 d .
F23 F 0.5986(2) 0.8410(4) 0.6400(2) 0.0691(15) Uani 1 1 d .
F24 F 0.6568(2) 0.7286(5) 0.6524(3) 0.0833(19) Uani 1 1 d .
C61 C 0.6673(5) 0.9985(12) 0.1239(5) 0.104(5) Uani 1 1 d .
H61A H 0.6350 0.9818 0.1190 0.080 Uiso 1 1 calc R
H61B H 0.6814 1.0472 0.1513 0.080 Uiso 1 1 calc R
Cl1 Cl 0.70365(14) 0.8892(3) 0.14179(19) 0.1120(13) Uani 1 1 d .
Cl2 Cl 0.66250(15) 1.0504(3) 0.07013(17) 0.1148(12) Uani 1 1 d .
C62 C 0.7752(7) 0.1969(14) 0.9134(6) 0.133(6) Uani 1 1 d .
H62A H 0.7966 0.2363 0.9049 0.080 Uiso 1 1 calc R
H62B H 0.7943 0.1436 0.9364 0.080 Uiso 1 1 calc R
Cl4 Cl 0.7494(3) 0.2751(5) 0.94370(19) 0.170(2) Uani 1 1 d .
Cl5 Cl 0.72840(17) 0.1459(3) 0.85844(15) 0.1082(12) Uani 1 1 d .

loop_
_atom_site_aniso_label
_atom_site_aniso_U_11
_atom_site_aniso_U_22
_atom_site_aniso_U_33
_atom_site_aniso_U_23
_atom_site_aniso_U_13
_atom_site_aniso_U_12
Au1 0.03213(13) 0.01720(11) 0.02283(12) 0.00112(8) 0.01630(10) 0.00261(9)
Au2 0.03325(13) 0.01830(12) 0.02296(12) -0.00200(8) 0.01692(10) 0.00169(9)
Ag1 0.0570(3) 0.0201(2) 0.0287(2) 0.00221(18) 0.0253(2) 0.0045(2)
Ag2 0.0359(3) 0.0282(2) 0.0425(3) -0.0081(2) 0.0209(2) 0.0040(2)
S1 0.0429(9) 0.0221(7) 0.0229(7) -0.0007(6) 0.0155(7) 0.0026(6)
S2 0.0365(9) 0.0338(8) 0.0262(8) 0.0000(6) 0.0156(7) 0.0087(7)
S11 0.0357(8) 0.0230(7) 0.0267(7) 0.0016(6) 0.0199(7) -0.0005(6)
S12 0.0387(9) 0.0296(8) 0.0489(10) 0.0031(7) 0.0327(8) 0.0029(7)
N1 0.034(3) 0.021(2) 0.018(2) 0.0003(19) 0.013(2) 0.001(2)
N2 0.036(3) 0.023(3) 0.023(3) 0.002(2) 0.017(2) 0.004(2)
N11 0.032(3) 0.019(2) 0.027(3) 0.002(2) 0.017(2) 0.000(2)
N12 0.035(3) 0.023(2) 0.024(3) 0.001(2) 0.021(2) 0.002(2)
C1 0.043(4) 0.015(3) 0.030(3) 0.001(2) 0.023(3) 0.003(3)
C2 0.034(3) 0.018(3) 0.025(3) -0.002(2) 0.018(3) 0.001(2)
C3 0.037(3) 0.022(3) 0.022(3) 0.001(2) 0.017(3) 0.005(2)
C4 0.060(5) 0.018(3) 0.025(3) -0.001(2) 0.020(3) 0.008(3)
C5 0.083(6) 0.024(3) 0.033(4) -0.003(3) 0.026(4) -0.008(4)
C6 0.134(10) 0.023(4) 0.034(4) -0.001(3) 0.034(5) -0.003(5)
C7 0.149(12) 0.027(4) 0.039(5) 0.005(4) 0.038(6) 0.034(6)
C8 0.101(9) 0.050(6) 0.058(6) 0.002(4) 0.027(6) 0.049(6)
C9 0.064(6) 0.042(4) 0.050(5) -0.007(4) 0.020(4) 0.022(4)
C10 0.039(4) 0.023(3) 0.025(3) -0.001(2) 0.015(3) -0.001(3)
C11 0.042(4) 0.026(3) 0.025(3) -0.003(2) 0.019(3) 0.001(3)
C12 0.054(5) 0.037(4) 0.026(3) 0.005(3) 0.019(3) 0.003(3)
C13 0.054(5) 0.057(5) 0.037(4) 0.003(4) 0.026(4) -0.005(4)
C14 0.049(5) 0.065(5) 0.045(5) -0.013(4) 0.030(4) -0.005(4)
C15 0.054(5) 0.044(4) 0.055(5) -0.003(4) 0.029(4) 0.008(4)
C16 0.056(5) 0.028(3) 0.047(4) -0.002(3) 0.030(4) 0.006(3)
C17 0.040(4) 0.029(3) 0.023(3) 0.002(3) 0.014(3) 0.006(3)
C18 0.035(4) 0.037(4) 0.034(3) -0.005(3) 0.021(3) 0.008(3)
C19 0.046(4) 0.051(5) 0.038(4) 0.004(3) 0.025(4) 0.009(4)
C20 0.059(5) 0.065(5) 0.039(4) 0.009(4) 0.031(4) 0.021(4)
C21 0.053(5) 0.067(5) 0.045(5) -0.009(4) 0.034(4) 0.006(4)
C22 0.052(5) 0.051(5) 0.056(5) -0.011(4) 0.037(4) 0.012(4)
C23 0.041(4) 0.045(4) 0.044(4) 0.000(3) 0.024(4) 0.012(3)
C31 0.031(3) 0.016(3) 0.023(3) -0.002(2) 0.015(3) -0.001(2)
C32 0.033(3) 0.017(3) 0.025(3) 0.004(2) 0.018(3) 0.002(2)
C33 0.035(3) 0.017(3) 0.025(3) -0.001(2) 0.017(3) -0.001(2)
C34 0.031(3) 0.017(3) 0.036(3) 0.004(2) 0.022(3) 0.006(2)
C35 0.054(5) 0.025(3) 0.047(4) 0.000(3) 0.029(4) 0.003(3)
C36 0.076(6) 0.023(4) 0.074(6) -0.009(4) 0.047(5) 0.002(4)
C37 0.059(5) 0.022(3) 0.075(6) 0.013(4) 0.043(5) 0.010(3)
C38 0.048(4) 0.033(4) 0.058(5) 0.020(3) 0.028(4) 0.008(3)
C39 0.040(4) 0.023(3) 0.039(4) 0.010(3) 0.023(3) 0.003(3)
C40 0.034(3) 0.023(3) 0.027(3) -0.002(2) 0.018(3) -0.002(2)
C41 0.037(3) 0.024(3) 0.024(3) -0.004(2) 0.018(3) -0.004(3)
C42 0.042(4) 0.037(4) 0.032(4) 0.003(3) 0.018(3) -0.002(3)
C43 0.056(5) 0.041(4) 0.031(4) 0.006(3) 0.020(4) -0.004(4)
C44 0.059(5) 0.032(4) 0.041(4) -0.007(3) 0.035(4) -0.012(3)
C45 0.045(4) 0.035(4) 0.042(4) -0.008(3) 0.030(4) -0.006(3)
C46 0.042(4) 0.025(3) 0.031(3) 0.000(3) 0.021(3) -0.001(3)
C47 0.040(4) 0.027(3) 0.037(4) -0.002(3) 0.025(3) -0.001(3)
C48 0.034(4) 0.028(3) 0.040(4) 0.005(3) 0.020(3) -0.003(3)
C49 0.038(4) 0.033(4) 0.068(5) 0.007(4) 0.027(4) 0.007(3)
C50 0.045(5) 0.048(5) 0.058(5) 0.019(4) 0.010(4) 0.000(4)
C51 0.047(5) 0.067(6) 0.037(4) 0.013(4) 0.006(4) -0.021(4)
C52 0.049(5) 0.058(5) 0.038(4) -0.005(4) 0.021(4) -0.020(4)
C53 0.034(4) 0.033(4) 0.038(4) -0.006(3) 0.017(3) -0.008(3)
B1 0.052(5) 0.026(4) 0.044(5) -0.005(3) 0.031(4) -0.003(3)
F11 0.046(2) 0.047(2) 0.040(2) 0.0092(18) 0.029(2) 0.0067(19)
F12 0.056(3) 0.033(2) 0.066(3) 0.003(2) 0.043(3) 0.0011(19)
F13 0.051(3) 0.040(3) 0.080(4) 0.015(2) 0.031(3) 0.014(2)
F14 0.097(4) 0.055(3) 0.062(3) -0.024(3) 0.052(3) -0.022(3)
B2 0.045(5) 0.051(5) 0.050(5) -0.020(4) 0.018(4) 0.000(4)
F21 0.072(3) 0.049(3) 0.067(3) -0.021(2) 0.037(3) -0.021(2)
F22 0.117(6) 0.108(5) 0.066(4) -0.035(4) 0.050(4) -0.023(4)
F23 0.066(3) 0.047(3) 0.088(4) -0.018(3) 0.032(3) 0.000(3)
F24 0.068(4) 0.077(4) 0.122(6) -0.012(4) 0.059(4) 0.006(3)
C61 0.068(8) 0.149(14) 0.082(9) -0.021(9) 0.024(7) -0.020(8)
Cl1 0.083(2) 0.089(2) 0.168(4) -0.040(2) 0.063(3) -0.0225(18)
Cl2 0.103(3) 0.134(3) 0.119(3) -0.011(3) 0.062(2) -0.012(2)
C62 0.166(17) 0.143(15) 0.084(10) 0.041(10) 0.054(11) 0.015(13)
Cl4 0.218(6) 0.198(6) 0.096(3) -0.011(3) 0.076(4) -0.051(5)
Cl5 0.143(3) 0.078(2) 0.102(3) 0.0173(18) 0.057(3) 0.019(2)

loop_
_atom_type_symbol
_atom_type_description
_atom_type_scat_dispersion_real
_atom_type_scat_dispersion_imag
_atom_type_scat_source
C C 0.0033 0.0016 'International Tables Vol C Tables 4.2.6.8 and 6.1.1.4'
H H 0.0000 0.0000 'International Tables Vol C Tables 4.2.6.8 and 6.1.1.4'
N N 0.0061 0.0033 'International Tables Vol C Tables 4.2.6.8 and 6.1.1.4'
B B 0.0013 0.0007 'International Tables Vol C Tables 4.2.6.8 and 6.1.1.4'
F F 0.0171 0.0103 'International Tables Vol C Tables 4.2.6.8 and 6.1.1.4'
S S 0.1246 0.1234 'International Tables Vol C Tables 4.2.6.8 and 6.1.1.4'
Cl Cl 0.1484 0.1585 'International Tables Vol C Tables 4.2.6.8 and 6.1.1.4'
Ag Ag -0.8971 1.1015 'International Tables Vol C Tables 4.2.6.8 and 6.1.1.4'
Au Au -2.0133 8.8022 'International Tables Vol C Tables 4.2.6.8 and 6.1.1.4'

loop_
_geom_angle_atom_site_label_1
_geom_angle_atom_site_label_2
_geom_angle_atom_site_label_3
_geom_angle
_geom_angle_site_symmetry_1
_geom_angle_site_symmetry_3
N11 Au1 N1 173.7(2) . .
N11 Au1 Ag1 86.84(15) . .
N1 Au1 Ag1 99.51(14) . .
N11 Au1 Au2 108.97(15) . .
N1 Au1 Au2 65.37(14) . .
Ag1 Au1 Au2 149.959(15) . .
N11 Au1 Au2 63.54(15) . 2_656
N1 Au1 Au2 112.27(14) . 2_656
Ag1 Au1 Au2 123.288(15) . 2_656
Au2 Au1 Au2 86.749(9) . 2_656
N2 Au2 N12 176.7(2) . 2_656
N2 Au2 Ag2 93.75(16) . .
N12 Au2 Ag2 89.59(16) 2_656 .
N2 Au2 Au1 65.53(15) . .
N12 Au2 Au1 111.79(15) 2_656 .
Ag2 Au2 Au1 138.867(14) . .
N2 Au2 Au1 114.49(15) . 2_656
N12 Au2 Au1 63.17(14) 2_656 2_656
Ag2 Au2 Au1 127.942(14) . 2_656
Au1 Au2 Au1 93.180(9) . 2_656
S1 Ag1 S11 165.66(6) . .
S1 Ag1 Au1 92.69(4) . .
S11 Ag1 Au1 99.60(4) . .
S12 Ag2 S2 162.19(6) 2_656 .
S12 Ag2 Au2 98.40(5) 2_656 .
S2 Ag2 Au2 97.27(5) . .
C11 S1 C10 105.5(3) . .
C11 S1 Ag1 110.1(2) . .
C10 S1 Ag1 114.7(2) . .
C18 S2 C17 103.8(3) . .
C18 S2 Ag2 107.4(2) . .
C17 S2 Ag2 108.0(2) . .
C41 S11 C40 102.4(3) . .
C41 S11 Ag1 110.0(2) . .
C40 S11 Ag1 101.6(2) . .
C48 S12 C47 103.0(3) . .
C48 S12 Ag2 108.7(2) . 2_656
C47 S12 Ag2 106.2(2) . 2_656
C2 N1 N2 108.8(5) . .
C2 N1 Au1 136.6(4) . .
N2 N1 Au1 114.4(4) . .
C3 N2 N1 108.6(5) . .
C3 N2 Au2 135.9(4) . .
N1 N2 Au2 114.6(4) . .
C32 N11 N12 108.0(5) . .
C32 N11 Au1 135.1(4) . .
N12 N11 Au1 116.1(4) . .
C33 N12 N11 108.9(5) . .
C33 N12 Au2 134.2(4) . 2_656
N11 N12 Au2 116.9(4) . 2_656
C3 C1 C2 105.8(5) . .
C3 C1 C4 127.1(6) . .
C2 C1 C4 127.0(6) . .
N1 C2 C1 107.9(5) . .
N1 C2 C10 123.6(6) . .
C1 C2 C10 128.3(5) . .
N2 C3 C1 108.8(6) . .
N2 C3 C17 122.2(5) . .
C1 C3 C17 128.8(6) . .
C9 C4 C5 120.1(7) . .
C9 C4 C1 119.5(7) . .
C5 C4 C1 120.4(7) . .
C4 C5 C6 118.2(9) . .
C7 C6 C5 121.4(10) . .
C8 C7 C6 119.7(8) . .
C7 C8 C9 122.0(11) . .
C4 C9 C8 118.6(10) . .
C2 C10 S1 117.8(5) . .
C12 C11 C16 119.7(7) . .
C12 C11 S1 118.5(5) . .
C16 C11 S1 121.4(5) . .
C11 C12 C13 120.7(7) . .
C14 C13 C12 119.6(8) . .
C13 C14 C15 120.1(8) . .
C16 C15 C14 120.5(8) . .
C15 C16 C11 119.2(7) . .
C3 C17 S2 116.6(5) . .
C19 C18 C23 119.9(7) . .
C19 C18 S2 121.5(5) . .
C23 C18 S2 118.6(6) . .
C20 C19 C18 119.5(7) . .
C21 C20 C19 120.2(8) . .
C20 C21 C22 121.1(7) . .
C21 C22 C23 119.2(7) . .
C22 C23 C18 120.1(7) . .
C33 C31 C32 105.6(5) . .
C33 C31 C34 126.2(5) . .
C32 C31 C34 128.2(5) . .
N11 C32 C31 108.8(5) . .
N11 C32 C40 121.6(5) . .
C31 C32 C40 129.4(5) . .
N12 C33 C31 108.6(5) . .
N12 C33 C47 121.5(5) . .
C31 C33 C47 129.7(6) . .
C39 C34 C35 119.6(6) . .
C39 C34 C31 120.9(6) . .
C35 C34 C31 119.5(6) . .
C36 C35 C34 118.8(7) . .
C37 C36 C35 121.2(8) . .
C36 C37 C38 120.5(7) . .
C37 C38 C39 119.4(8) . .
C34 C39 C38 120.5(7) . .
C32 C40 S11 107.5(4) . .
C46 C41 C42 120.3(6) . .
C46 C41 S11 122.8(5) . .
C42 C41 S11 116.8(5) . .
C43 C42 C41 119.7(7) . .
C42 C43 C44 119.0(7) . .
C45 C44 C43 120.5(7) . .
C44 C45 C46 120.7(7) . .
C41 C46 C45 119.7(6) . .
C33 C47 S12 113.4(5) . .
C53 C48 C49 120.7(7) . .
C53 C48 S12 121.7(5) . .
C49 C48 S12 117.6(6) . .
C50 C49 C48 119.2(8) . .
C51 C50 C49 119.8(8) . .
C52 C51 C50 121.5(8) . .
C51 C52 C53 119.7(8) . .
C48 C53 C52 119.1(7) . .
F14 B1 F13 110.8(7) . .
F14 B1 F11 109.8(7) . .
F13 B1 F11 107.6(6) . .
F14 B1 F12 110.4(7) . .
F13 B1 F12 109.7(7) . .
F11 B1 F12 108.5(6) . .
F22 B2 F24 108.8(8) . .
F22 B2 F21 111.0(9) . .
F24 B2 F21 109.4(7) . .
F22 B2 F23 111.2(7) . .
F24 B2 F23 107.7(9) . .
F21 B2 F23 108.6(8) . .
Cl2 C61 Cl1 112.6(9) . .
Cl5 C62 Cl4 108.9(11) . .

loop_
_geom_bond_atom_site_label_1
_geom_bond_atom_site_label_2
_geom_bond_distance
_geom_bond_site_symmetry_2
Au1 N11 2.001(5) .
Au1 N1 2.006(5) .
Au1 Ag1 2.8571(5) .
Au1 Au2 3.0270(3) .
Au1 Au2 3.1592(3) 2_656
Au2 N2 1.998(5) .
Au2 N12 2.002(5) 2_656
Au2 Ag2 2.8542(6) .
Au2 Au1 3.1593(3) 2_656
Ag1 S1 2.4429(16) .
Ag1 S11 2.4499(16) .
Ag2 S12 2.4042(17) 2_656
Ag2 S2 2.4255(17) .
S1 C11 1.770(7) .
S1 C10 1.819(6) .
S2 C18 1.769(7) .
S2 C17 1.823(7) .
S11 C41 1.779(6) .
S11 C40 1.839(6) .
S12 C48 1.767(7) .
S12 C47 1.846(7) .
S12 Ag2 2.4043(17) 2_656
N1 C2 1.344(7) .
N1 N2 1.365(7) .
N2 C3 1.340(8) .
N11 C32 1.344(7) .
N11 N12 1.367(7) .
N12 C33 1.340(8) .
N12 Au2 2.002(5) 2_656
C1 C3 1.386(9) .
C1 C2 1.402(9) .
C1 C4 1.496(8) .
C2 C10 1.477(9) .
C3 C17 1.499(9) .
C4 C9 1.391(12) .
C4 C5 1.395(11) .
C5 C6 1.410(11) .
C6 C7 1.355(17) .
C7 C8 1.348(17) .
C8 C9 1.393(11) .
C11 C12 1.378(10) .
C11 C16 1.396(10) .
C12 C13 1.381(11) .
C13 C14 1.374(12) .
C14 C15 1.385(12) .
C15 C16 1.380(12) .
C18 C19 1.393(10) .
C18 C23 1.393(10) .
C19 C20 1.384(11) .
C20 C21 1.373(11) .
C21 C22 1.382(12) .
C22 C23 1.386(11) .
C31 C33 1.389(8) .
C31 C32 1.394(8) .
C31 C34 1.492(8) .
C32 C40 1.483(8) .
C33 C47 1.482(9) .
C34 C39 1.382(9) .
C34 C35 1.405(9) .
C35 C36 1.402(10) .
C36 C37 1.357(12) .
C37 C38 1.384(12) .
C38 C39 1.401(9) .
C41 C46 1.371(10) .
C41 C42 1.405(9) .
C42 C43 1.388(10) .
C43 C44 1.402(12) .
C44 C45 1.367(11) .
C45 C46 1.387(9) .
C48 C53 1.387(10) .
C48 C49 1.400(10) .
C49 C50 1.392(13) .
C50 C51 1.376(14) .
C51 C52 1.367(13) .
C52 C53 1.407(10) .
B1 F14 1.369(9) .
B1 F13 1.385(10) .
B1 F11 1.395(9) .
B1 F12 1.408(9) .
B2 F22 1.364(12) .
B2 F24 1.374(12) .
B2 F21 1.381(11) .
B2 F23 1.401(12) .
C61 Cl2 1.682(15) .
C61 Cl1 1.764(16) .
C62 Cl5 1.735(18) .
C62 Cl4 1.794(19) .
